data_2201094
loop_
_publ_author_name
'S. Ramaswamy'
'B. Sridhar'
'V. Ramakrishnan'
'R. K. Rajaram'

_publ_section_title
;
 <small>L</small>-Ornithine nitrate
;
_journal_issue 6
_journal_name_full 'Acta Crystallographica Section E'
_journal_page_first o646
_journal_page_last o648
_journal_paper_doi 10.1107/S1600536802008358
_journal_volume 58
_journal_year 2002
_chemical_formula_iupac 'C5 H13 N2 O2 1+, N O3 1-'
_chemical_formula_moiety 'C5 H13 N2 O2 1+, N O3 1-'
_chemical_formula_sum 'C5 H13 N3 O5'
_chemical_formula_weight 195.18
_chemical_name_common 'L-ornithine nitrate'
_chemical_name_systematic
;
L-ornithine nitrate
;
_space_group_IT_number 4
_symmetry_cell_setting monoclinic
_symmetry_space_group_name_Hall 'P 2yb'
_symmetry_space_group_name_H-M 'P 1 21 1'
_atom_sites_solution_hydrogens geom
_atom_sites_solution_primary direct
_atom_sites_solution_secondary difmap
_audit_creation_method SHELXL-97
_cell_angle_alpha 90.00
_cell_angle_beta 98.750(10)
_cell_angle_gamma 90.00
_cell_formula_units_Z 2
_cell_length_a 5.1944(6)
_cell_length_b 7.8030(10)
_cell_length_c 11.0500(10)
_cell_measurement_reflns_used 24
_cell_measurement_temperature 293(2)
_cell_measurement_theta_max 14.4
_cell_measurement_theta_min 9.8
_cell_volume 442.66(9)
_computing_cell_refinement 'CAD-4 Software'
_computing_data_collection 'CAD-4 Software (Enraf-Nonius, 1989)'
_computing_data_reduction 'CAD-4 Software'
_computing_molecular_graphics 'PLATON (Spek, 1999)'
_computing_publication_material SHELXL97
_computing_structure_refinement 'SHELXL97 (Sheldrick, 1997)'
_computing_structure_solution 'SHELXS97 (Sheldrick, 1997)'
_diffrn_ambient_temperature 293(2)
_diffrn_measured_fraction_theta_full 0.995
_diffrn_measured_fraction_theta_max 0.995
_diffrn_measurement_device_type 'Enraf-Nonius CAD-4'
_diffrn_measurement_method \w-2/q
_diffrn_radiation_monochromator graphite
_diffrn_radiation_source 'fine-focus sealed tube'
_diffrn_radiation_type MoK\a
_diffrn_radiation_wavelength 0.71073
_diffrn_reflns_av_R_equivalents 0.0316
_diffrn_reflns_av_sigmaI/netI 0.0264
_diffrn_reflns_limit_h_max 6
_diffrn_reflns_limit_h_min -1
_diffrn_reflns_limit_k_max 9
_diffrn_reflns_limit_k_min -1
_diffrn_reflns_limit_l_max 13
_diffrn_reflns_limit_l_min -13
_diffrn_reflns_number 1295
_diffrn_reflns_theta_full 25.02
_diffrn_reflns_theta_max 25.02
_diffrn_reflns_theta_min 1.86
_diffrn_standards_decay_% none
_diffrn_standards_interval_time 60
_diffrn_standards_number 3
_exptl_absorpt_coefficient_mu 0.130
_exptl_absorpt_correction_T_max 0.956
_exptl_absorpt_correction_T_min 0.887
_exptl_absorpt_correction_type '\y scan'
_exptl_absorpt_process_details '(North et al., 1968)'
_exptl_crystal_colour colorless
_exptl_crystal_density_diffrn 1.464
_exptl_crystal_density_meas 1.438
_exptl_crystal_density_method 'flotation in a mixture of carbon tetrachloride and xylene'
_exptl_crystal_description needle
_exptl_crystal_F_000 208
_exptl_crystal_size_max 0.6
_exptl_crystal_size_mid 0.3
_exptl_crystal_size_min 0.3
_refine_diff_density_max 0.22
_refine_diff_density_min -0.24
_refine_ls_extinction_coef 0.64(5)
_refine_ls_extinction_expression Fc^*^=3DkFc[1+0.001xFc^2^\l^3^/sin(2\q)]^-1/4^
_refine_ls_extinction_method SHELXL97
_refine_ls_goodness_of_fit_ref 1.16
_refine_ls_hydrogen_treatment constr
_refine_ls_matrix_type full
_refine_ls_number_parameters 119
_refine_ls_number_reflns 838
_refine_ls_number_restraints 1
_refine_ls_restrained_S_all 1.16
_refine_ls_R_factor_all 0.039
_refine_ls_R_factor_gt 0.037
_refine_ls_shift/su_max <0.001
_refine_ls_shift/su_mean <0.001
_refine_ls_structure_factor_coef Fsqd
_refine_ls_weighting_details 'calc w = 1/[\s^2^(Fo^2^)+(0.06P)^2^+0.0457P] where P = (Fo^2^+2Fc^2^)/3'
_refine_ls_weighting_scheme calc
_refine_ls_wR_factor_gt 0.088
_refine_ls_wR_factor_ref 0.090
_reflns_number_gt 919
_reflns_number_total 963
_reflns_threshold_expression I>2\s(I)
_cod_data_source_file ci6124.cif
_cod_data_source_block I
_cod_depositor_comments
;
The following automatic conversions were performed:
'_symmetry_cell_setting' value 'Monoclinic' changed to 'monoclinic'
according to '/home/saulius/struct/CIF-dictionaries/cif_core.dic'
dictionary named 'cif_core.dic' version 2.4.1 from 2010-06-29.

Automatic conversion script
Id: cif_fix_enum 1527 2010-12-29 10:47:43Z saulius 

The following automatic conversions were performed:

'_symmetry_cell_setting' value 'Monoclinic' changed to 'monoclinic'
according to /home/saulius/struct/CIF-dictionaries/cif_core.dic
dictionary named 'cif_core.dic' version 2.4.1 from 2010-06-29.

Automatic conversion script
Id: cif_fix_values 1715 2011-07-08 13:25:40Z adriana 
;
_cod_original_sg_symbol_H-M 'P 21'
_cod_database_code 2201094

loop_
_symmetry_equiv_pos_as_xyz
'x, y, z'
'-x, y+1/2, -z'

loop_
_atom_site_label
_atom_site_fract_x
_atom_site_fract_y
_atom_site_fract_z
_atom_site_U_iso_or_equiv
_atom_site_adp_type
_atom_site_calc_flag
_atom_site_refinement_flags
_atom_site_occupancy
_atom_site_disorder_assembly
_atom_site_disorder_group
_atom_site_type_symbol
O1A 0.2581(3) 0.1101(3) 0.41866(14) 0.0382(5) Uani d . 1 . . O
O1B 0.6749(3) 0.1187(3) 0.50548(16) 0.0352(5) Uani d . 1 . . O
C1 0.4346(4) 0.1404(3) 0.5045(2) 0.0256(5) Uani d . 1 . . C
C2 0.3529(4) 0.2038(3) 0.62462(19) 0.0256(5) Uani d . 1 . . C
H2 0.5000 0.2617 0.6742 0.031 Uiso calc R 1 . . H
N1 0.1297(4) 0.3251(3) 0.59711(17) 0.0273(5) Uani d . 1 . . N
H1A 0.1774 0.4146 0.5557 0.041 Uiso calc R 1 . . H
H1B 0.0821 0.3611 0.6669 0.041 Uiso calc R 1 . . H
H1C -0.0037 0.2721 0.5523 0.041 Uiso calc R 1 . . H
C3 0.2634(5) 0.0528(3) 0.6963(2) 0.0310(6) Uani d . 1 . . C
H3A 0.1892 0.0968 0.7656 0.037 Uiso calc R 1 . . H
H3B 0.1273 -0.0088 0.6440 0.037 Uiso calc R 1 . . H
N2 0.5796(4) -0.3618(3) 0.82032(19) 0.0369(5) Uani d . 1 . . N
H2A 0.5132 -0.4560 0.8490 0.055 Uiso calc R 1 . . H
H2B 0.7047 -0.3203 0.8766 0.055 Uiso calc R 1 . . H
H2C 0.6458 -0.3874 0.7528 0.055 Uiso calc R 1 . . H
C4 0.4809(5) -0.0708(4) 0.7427(2) 0.0341(6) Uani d . 1 . . C
H4A 0.5762 -0.1000 0.6766 0.041 Uiso calc R 1 . . H
H4B 0.6010 -0.0168 0.8073 0.041 Uiso calc R 1 . . H
C5 0.3714(5) -0.2318(4) 0.7912(2) 0.0339(6) Uani d . 1 . . C
H5A 0.2971 -0.2050 0.8643 0.041 Uiso calc R 1 . . H
H5B 0.2340 -0.2772 0.7304 0.041 Uiso calc R 1 . . H
N11 0.8877(5) 0.8459(3) 0.0809(2) 0.0454(6) Uani d . 1 . . N
O1 1.0196(5) 0.9042(4) 0.17461(18) 0.0695(9) Uani d . 1 . . O
O2 0.6487(5) 0.8499(4) 0.0688(3) 0.0658(7) Uani d . 1 . . O
O3 0.9906(7) 0.7785(8) 0.0018(4) 0.1055(15) Uani d . 1 . . O

loop_
_atom_site_aniso_label
_atom_site_aniso_U_11
_atom_site_aniso_U_22
_atom_site_aniso_U_33
_atom_site_aniso_U_12
_atom_site_aniso_U_13
_atom_site_aniso_U_23
O1A 0.0318(8) 0.0549(12) 0.0287(8) -0.0065(9) 0.0075(6) -0.0079(9)
O1B 0.0259(8) 0.0356(9) 0.0464(10) 0.0022(8) 0.0126(7) -0.0069(8)
C1 0.0264(11) 0.0225(11) 0.0290(10) -0.0017(9) 0.0075(9) -0.0011(9)
C2 0.0256(10) 0.0238(11) 0.0277(10) 0.0037(9) 0.0044(8) -0.0018(9)
N1 0.0272(10) 0.0248(10) 0.0307(9) 0.0019(9) 0.0071(7) 0.0000(8)
C3 0.0334(12) 0.0314(12) 0.0300(11) 0.0038(10) 0.0101(9) 0.0022(10)
N2 0.0432(12) 0.0340(11) 0.0337(10) 0.0055(10) 0.0066(8) 0.0048(9)
C4 0.0345(12) 0.0318(13) 0.0356(11) 0.0038(12) 0.0045(10) 0.0039(11)
C5 0.0383(13) 0.0322(13) 0.0326(12) 0.0038(11) 0.0104(10) 0.0029(10)
N11 0.0526(14) 0.0534(15) 0.0331(11) -0.0146(12) 0.0156(11) -0.0062(11)
O1 0.0846(16) 0.090(2) 0.0349(10) -0.0521(17) 0.0108(10) -0.0085(13)
O2 0.0509(13) 0.0727(17) 0.0745(16) 0.0021(12) 0.0116(11) -0.0244(13)
O3 0.0603(13) 0.194(4) 0.0663(14) -0.012(2) 0.0237(11) -0.060(2)

loop_
_atom_type_symbol
_atom_type_description
_atom_type_scat_dispersion_real
_atom_type_scat_dispersion_imag
_atom_type_scat_source
C C 0.0033 0.0016 'International Tables Vol C Tables 4.2.6.8 and 6.1.1.4'
H H 0.0000 0.0000 'International Tables Vol C Tables 4.2.6.8 and 6.1.1.4'
N N 0.0061 0.0033 'International Tables Vol C Tables 4.2.6.8 and 6.1.1.4'
O O 0.0106 0.0060 'International Tables Vol C Tables 4.2.6.8 and 6.1.1.4'

loop_
_geom_angle_atom_site_label_1
_geom_angle_atom_site_label_2
_geom_angle_atom_site_label_3
_geom_angle
_geom_angle_publ_flag
O1A C1 O1B 126.8(2) y
O1A C1 C2 117.02(18) y
O1B C1 C2 116.14(19) y
N1 C2 C3 107.80(18) ?
N1 C2 C1 109.69(17) ?
C3 C2 C1 110.17(19) ?
N1 C2 H2 109.7 ?
C3 C2 H2 109.7 ?
C1 C2 H2 109.7 ?
C2 N1 H1A 109.5 ?
C2 N1 H1B 109.5 ?
H1A N1 H1B 109.5 ?
C2 N1 H1C 109.5 ?
H1A N1 H1C 109.5 ?
H1B N1 H1C 109.5 ?
C4 C3 C2 113.29(19) ?
C4 C3 H3A 108.9 ?
C2 C3 H3A 108.9 ?
C4 C3 H3B 108.9 ?
C2 C3 H3B 108.9 ?
H3A C3 H3B 107.7 ?
C5 N2 H2A 109.5 ?
C5 N2 H2B 109.5 ?
H2A N2 H2B 109.5 ?
C5 N2 H2C 109.5 ?
H2A N2 H2C 109.5 ?
H2B N2 H2C 109.5 ?
C5 C4 C3 110.4(2) ?
C5 C4 H4A 109.6 ?
C3 C4 H4A 109.6 ?
C5 C4 H4B 109.6 ?
C3 C4 H4B 109.6 ?
H4A C4 H4B 108.1 ?
N2 C5 C4 110.2(2) ?
N2 C5 H5A 109.6 ?
C4 C5 H5A 109.6 ?
N2 C5 H5B 109.6 ?
C4 C5 H5B 109.6 ?
H5A C5 H5B 108.1 ?
O3 N11 O2 118.8(3) ?
O3 N11 O1 120.9(3) ?
O2 N11 O1 120.2(3) ?

loop_
_geom_bond_atom_site_label_1
_geom_bond_atom_site_label_2
_geom_bond_site_symmetry_2
_geom_bond_distance
_geom_bond_publ_flag
O1A C1 . 1.238(3) y
O1B C1 . 1.258(3) y
C1 C2 . 1.535(3) ?
C2 N1 . 1.492(3) ?
C2 C3 . 1.531(3) ?
C2 H2 . 0.98 ?
N1 H1A . 0.89 ?
N1 H1B . 0.89 ?
N1 H1C . 0.89 ?
C3 C4 . 1.514(3) ?
C3 H3A . 0.97 ?
C3 H3B . 0.97 ?
N2 C5 . 1.482(3) ?
N2 H2A . 0.89 ?
N2 H2B . 0.89 ?
N2 H2C . 0.89 ?
C4 C5 . 1.510(4) ?
C4 H4A . 0.97 ?
C4 H4B . 0.97 ?
C5 H5A . 0.97 ?
C5 H5B . 0.97 ?
N11 O3 . 1.212(4) ?
N11 O2 . 1.229(3) ?
N11 O1 . 1.238(3) ?

loop_
_geom_hbond_atom_site_label_D
_geom_hbond_atom_site_label_H
_geom_hbond_atom_site_label_A
_geom_hbond_site_symmetry_A
_geom_hbond_distance_DH
_geom_hbond_distance_HA
_geom_hbond_distance_DA
_geom_hbond_angle_DHA
N1 H1A O1B 2_656 0.89 1.93 2.813(3) 169.0
N1 H1B O1 2_646 0.89 1.93 2.818(3) 171.6
N1 H1C O1B 1_455 0.89 2.06 2.911(3) 160.9
N2 H2A O2 2_636 0.89 2.01 2.899(4) 172.7
N2 H2B O3 1_546 0.89 2.02 2.911(4) 178.7
N2 H2C O1A 2_646 0.89 2.03 2.900(3) 164.7

loop_
_geom_torsion_atom_site_label_1
_geom_torsion_atom_site_label_2
_geom_torsion_atom_site_label_3
_geom_torsion_atom_site_label_4
_geom_torsion
_geom_torsion_publ_flag
O1A C1 C2 N1 -39.2(3) y
O1B C1 C2 N1 143.3(2) ?
O1A C1 C2 C3 79.3(3) ?
O1B C1 C2 C3 -98.2(2) ?
N1 C2 C3 C4 -173.54(19) y
C1 C2 C3 C4 66.8(2) ?
C2 C3 C4 C5 -169.4(2) y
C3 C4 C5 N2 172.15(18) y
